data_1560623
loop_
_publ_author_name
'Wu, Jing-Yun'
'Tsai, Chi-Jou'
'Chang, Ching-Yun'
'Wu, Yung-Yuan'

_publ_section_title
;
 Metal-ion exchange induced structural transformation as a way of forming
 novel Ni(II)&#x2212; and Cu(II)&#x2212;salicylaldimine structures
;
_journal_name_full 'Journal of Solid State Chemistry'
_journal_page_first 23
_journal_page_last 28
_journal_paper_doi 10.1016/j.jssc.2016.10.026
_journal_volume 246
_journal_year 2017
_chemical_formula_sum 'C14 H16 N2 Ni O6'
_chemical_formula_weight 367.00
_space_group_IT_number 14
_space_group_name_Hall '-P 2ybc'
_space_group_name_H-M_alt 'P 1 21/c 1'
_symmetry_cell_setting monoclinic
_symmetry_space_group_name_H-M 'P 1 21/c 1'
_atom_sites_solution_hydrogens geom
_atom_sites_solution_primary direct
_atom_sites_solution_secondary difmap
_cell_angle_alpha 90.00
_cell_angle_beta 99.554(5)
_cell_angle_gamma 90.00
_cell_formula_units_Z 4
_cell_length_a 9.1197(5)
_cell_length_b 13.2536(6)
_cell_length_c 13.2132(6)
_cell_measurement_reflns_used 1473
_cell_measurement_temperature 150(2)
_cell_measurement_theta_max 29.1113
_cell_measurement_theta_min 2.7316
_cell_volume 1574.91(13)
_computing_cell_refinement
;
CrysAlisPro, Agilent Technologies,
Version 1.171.35.19 (release 27-10-2011 CrysAlis171 .NET)
(compiled Oct 27 2011,15:02:11)
;
_computing_data_collection
;
CrysAlisPro, Agilent Technologies,
Version 1.171.35.19 (release 27-10-2011 CrysAlis171 .NET)
(compiled Oct 27 2011,15:02:11)
;
_computing_data_reduction
;
CrysAlisPro, Agilent Technologies,
Version 1.171.35.19 (release 27-10-2011 CrysAlis171 .NET)
(compiled Oct 27 2011,15:02:11)
;
_computing_structure_refinement 'SHELXL-97 (Sheldrick, 1997)'
_computing_structure_solution 'SIR92 (Giacovazzo et al, 1993)'
_diffrn_ambient_temperature 150(2)
_diffrn_measured_fraction_theta_full 0.999
_diffrn_measured_fraction_theta_max 0.858
_diffrn_measurement_device_type 'Xcalibur, Sapphire3, Gemini'
_diffrn_radiation_monochromator graphite
_diffrn_radiation_source 'Enhance (Mo) X-ray Source'
_diffrn_radiation_type MoK\a
_diffrn_radiation_wavelength 0.71073
_diffrn_reflns_av_R_equivalents 0.0459
_diffrn_reflns_av_sigmaI/netI 0.0737
_diffrn_reflns_limit_h_max 11
_diffrn_reflns_limit_h_min -11
_diffrn_reflns_limit_k_max 18
_diffrn_reflns_limit_k_min -17
_diffrn_reflns_limit_l_max 12
_diffrn_reflns_limit_l_min -16
_diffrn_reflns_number 6904
_diffrn_reflns_theta_full 26.00
_diffrn_reflns_theta_max 29.18
_diffrn_reflns_theta_min 2.74
_exptl_absorpt_coefficient_mu 1.264
_exptl_absorpt_correction_T_max 1.00000
_exptl_absorpt_correction_T_min 0.92771
_exptl_absorpt_correction_type multi-scan
_exptl_absorpt_process_details
;
CrysAlisPro, Agilent Technologies,
Version 1.171.35.19 (release 27-10-2011 CrysAlis171 .NET)
(compiled Oct 27 2011,15:02:11)
Empirical absorption correction using spherical harmonics,
 implemented in SCALE3 ABSPACK scaling algorithm.
;
_exptl_crystal_colour pale-green
_exptl_crystal_density_diffrn 1.548
_exptl_crystal_density_method 'not measured'
_exptl_crystal_description prism
_exptl_crystal_F_000 760
_exptl_crystal_size_max 0.16
_exptl_crystal_size_mid 0.12
_exptl_crystal_size_min 0.08
_refine_diff_density_max 0.632
_refine_diff_density_min -0.412
_refine_diff_density_rms 0.096
_refine_ls_extinction_method none
_refine_ls_goodness_of_fit_ref 1.018
_refine_ls_hydrogen_treatment constr
_refine_ls_matrix_type full
_refine_ls_number_parameters 208
_refine_ls_number_reflns 3650
_refine_ls_number_restraints 0
_refine_ls_restrained_S_all 1.018
_refine_ls_R_factor_all 0.0809
_refine_ls_R_factor_gt 0.0466
_refine_ls_shift/su_max 0.000
_refine_ls_shift/su_mean 0.000
_refine_ls_structure_factor_coef Fsqd
_refine_ls_weighting_details 'calc w=1/[\s^2^(Fo^2^)+(0.0464P)^2^+0.2723P] where P=(Fo^2^+2Fc^2^)/3'
_refine_ls_weighting_scheme calc
_refine_ls_wR_factor_gt 0.0962
_refine_ls_wR_factor_ref 0.1117
_reflns_number_gt 2577
_reflns_number_total 3650
_reflns_threshold_expression >2sigma(I)
_cod_data_source_file JSSC-2017-243-23.cif
_cod_data_source_block cpd_2
_cod_depositor_comments
;
The following automatic conversions were performed:

data item '_symmetry_cell_setting' value 'Monoclinic' was changed to
'monoclinic' in accordance with the built-in table derived from the
CIF Core dictionary named 'cif_core.dic' version 2.4.5 last updated
on 2014-11-21.

Automatic conversion script
Id: cif_fix_values 8369 2020-08-20 11:38:08Z andrius 
;
_cod_original_sg_symbol_H-M P2(1)/c
_cod_database_code 1560623

loop_
_symmetry_equiv_pos_as_xyz
'x, y, z'
'-x, y+1/2, -z+1/2'
'-x, -y, -z'
'x, -y-1/2, z-1/2'

loop_
_atom_site_label
_atom_site_type_symbol
_atom_site_fract_x
_atom_site_fract_y
_atom_site_fract_z
_atom_site_U_iso_or_equiv
_atom_site_adp_type
_atom_site_occupancy
_atom_site_symmetry_multiplicity
_atom_site_calc_flag
_atom_site_refinement_flags
_atom_site_disorder_assembly
_atom_site_disorder_group
Ni1 Ni 0.42195(4) 0.45428(3) 0.15575(3) 0.01714(13) Uani 1 1 d . . .
O1 O 0.3719(2) 0.37824(16) 0.02385(15) 0.0192(5) Uani 1 1 d . . .
O2 O -0.1630(3) 0.1612(2) -0.2499(2) 0.0599(10) Uani 1 1 d . . .
O3 O -0.2971(2) 0.24465(17) -0.15180(17) 0.0271(6) Uani 1 1 d . . .
O4 O 0.4546(2) 0.31243(16) 0.22942(16) 0.0227(5) Uani 1 1 d . . .
H101 H 0.5354 0.2986 0.2646 0.034 Uiso 1 1 d R . .
H102 H 0.4357 0.2778 0.1777 0.034 Uiso 1 1 d R . .
O5 O 0.6446(2) 0.45834(16) 0.14397(16) 0.0207(5) Uani 1 1 d . . .
H103 H 0.7003 0.4209 0.1808 0.031 Uiso 1 1 d R . .
H104 H 0.6557 0.4648 0.0843 0.031 Uiso 1 1 d R . .
O6 O 0.3970(2) 0.58922(17) 0.07002(15) 0.0201(5) Uani 1 1 d . . .
H105 H 0.4787 0.6026 0.0542 0.030 Uiso 1 1 d R . .
H106 H 0.3671 0.6383 0.0996 0.030 Uiso 1 1 d R . .
N1 N 0.2076(3) 0.45742(19) 0.17317(18) 0.0167(5) Uani 1 1 d . . .
N2 N 0.4485(3) 0.52882(19) 0.29370(19) 0.0216(6) Uani 1 1 d . . .
C1 C 0.1067(3) 0.3626(2) 0.0206(2) 0.0181(6) Uani 1 1 d . . .
C2 C 0.2411(3) 0.3479(2) -0.0217(2) 0.0168(6) Uani 1 1 d . . .
C3 C 0.2295(3) 0.2973(2) -0.1165(2) 0.0201(7) Uani 1 1 d . . .
H3 H 0.3140 0.2904 -0.1468 0.024 Uiso 1 1 calc R . .
C4 C 0.0979(3) 0.2580(2) -0.1652(2) 0.0223(7) Uani 1 1 d . . .
H4A H 0.0953 0.2243 -0.2272 0.027 Uiso 1 1 calc R . .
C5 C -0.0338(3) 0.2676(2) -0.1235(2) 0.0210(7) Uani 1 1 d . . .
C6 C -0.0267(3) 0.3210(2) -0.0332(2) 0.0212(7) Uani 1 1 d . . .
H6A H -0.1138 0.3301 -0.0063 0.025 Uiso 1 1 calc R . .
C7 C 0.0975(3) 0.4174(2) 0.1141(2) 0.0198(7) Uani 1 1 d . . .
H7 H 0.0040 0.4241 0.1328 0.024 Uiso 1 1 calc R . .
C8 C -0.1742(4) 0.2210(3) -0.1787(3) 0.0273(8) Uani 1 1 d . . .
C9 C 0.1787(4) 0.5100(3) 0.2656(2) 0.0250(7) Uani 1 1 d . . .
H9A H 0.1315 0.4640 0.3074 0.030 Uiso 1 1 calc R . .
H9B H 0.1109 0.5657 0.2459 0.030 Uiso 1 1 calc R . .
C10 C 0.3217(4) 0.5500(2) 0.3281(2) 0.0234(7) Uani 1 1 d . . .
C11 C 0.3220(4) 0.6062(3) 0.4169(3) 0.0327(9) Uani 1 1 d . . .
H11 H 0.2330 0.6220 0.4389 0.039 Uiso 1 1 calc R . .
C12 C 0.4556(4) 0.6381(3) 0.4721(3) 0.0347(9) Uani 1 1 d . . .
H12 H 0.4577 0.6749 0.5322 0.042 Uiso 1 1 calc R . .
C13 C 0.5863(4) 0.6151(3) 0.4374(3) 0.0328(9) Uani 1 1 d . . .
H13 H 0.6775 0.6357 0.4737 0.039 Uiso 1 1 calc R . .
C14 C 0.5783(4) 0.5608(2) 0.3474(2) 0.0271(8) Uani 1 1 d . . .
H14 H 0.6659 0.5458 0.3232 0.032 Uiso 1 1 calc R . .

loop_
_atom_site_aniso_label
_atom_site_aniso_U_11
_atom_site_aniso_U_22
_atom_site_aniso_U_33
_atom_site_aniso_U_23
_atom_site_aniso_U_13
_atom_site_aniso_U_12
Ni1 0.0195(2) 0.0189(2) 0.01197(19) -0.00052(19) -0.00042(14) -0.00095(18)
O1 0.0186(11) 0.0234(12) 0.0147(10) -0.0050(10) 0.0003(8) -0.0029(10)
O2 0.0249(15) 0.082(2) 0.073(2) -0.063(2) 0.0109(14) -0.0160(15)
O3 0.0194(12) 0.0314(14) 0.0301(13) -0.0102(11) 0.0028(10) -0.0026(10)
O4 0.0234(12) 0.0254(13) 0.0179(11) 0.0008(10) -0.0011(9) 0.0001(10)
O5 0.0190(11) 0.0247(12) 0.0169(10) 0.0040(10) -0.0014(8) 0.0012(10)
O6 0.0191(11) 0.0223(12) 0.0192(11) -0.0011(10) 0.0044(8) -0.0009(10)
N1 0.0232(14) 0.0156(13) 0.0118(12) -0.0010(11) 0.0043(10) -0.0001(12)
N2 0.0315(16) 0.0171(14) 0.0142(12) 0.0006(12) -0.0019(11) -0.0012(12)
C1 0.0204(16) 0.0185(15) 0.0150(15) 0.0021(14) 0.0015(12) 0.0009(13)
C2 0.0192(16) 0.0144(15) 0.0160(15) 0.0009(13) 0.0007(12) 0.0007(13)
C3 0.0209(16) 0.0224(17) 0.0171(15) -0.0013(14) 0.0037(12) 0.0007(14)
C4 0.0236(18) 0.0232(17) 0.0191(16) -0.0046(15) 0.0010(13) 0.0011(14)
C5 0.0201(16) 0.0214(17) 0.0199(15) -0.0037(14) -0.0013(12) -0.0015(14)
C6 0.0186(16) 0.0249(17) 0.0201(16) -0.0021(14) 0.0037(12) 0.0024(14)
C7 0.0227(17) 0.0197(16) 0.0178(16) 0.0005(14) 0.0058(12) 0.0012(14)
C8 0.0235(18) 0.032(2) 0.0253(18) -0.0090(17) 0.0001(14) -0.0040(16)
C9 0.034(2) 0.0244(18) 0.0180(16) -0.0045(15) 0.0077(13) -0.0022(15)
C10 0.040(2) 0.0161(15) 0.0141(15) 0.0026(14) 0.0039(13) 0.0005(15)
C11 0.055(2) 0.0233(19) 0.0218(18) -0.0049(16) 0.0120(16) -0.0023(18)
C12 0.062(3) 0.0242(18) 0.0159(17) -0.0067(16) -0.0008(16) -0.0052(19)
C13 0.047(2) 0.026(2) 0.0213(18) -0.0002(16) -0.0054(15) -0.0054(18)
C14 0.0343(19) 0.0232(18) 0.0212(16) 0.0016(16) -0.0027(13) -0.0021(16)

loop_
_atom_type_symbol
_atom_type_description
_atom_type_scat_dispersion_real
_atom_type_scat_dispersion_imag
_atom_type_scat_source
C C 0.0033 0.0016 'International Tables Vol C Tables 4.2.6.8 and 6.1.1.4'
H H 0.0000 0.0000 'International Tables Vol C Tables 4.2.6.8 and 6.1.1.4'
N N 0.0061 0.0033 'International Tables Vol C Tables 4.2.6.8 and 6.1.1.4'
O O 0.0106 0.0060 'International Tables Vol C Tables 4.2.6.8 and 6.1.1.4'
Ni Ni 0.3393 1.1124 'International Tables Vol C Tables 4.2.6.8 and 6.1.1.4'

loop_
_geom_angle_atom_site_label_1
_geom_angle_atom_site_label_2
_geom_angle_atom_site_label_3
_geom_angle
_geom_angle_site_symmetry_1
_geom_angle_site_symmetry_3
O1 Ni1 N1 91.41(9) . .
O1 Ni1 N2 173.32(10) . .
N1 Ni1 N2 82.05(10) . .
O1 Ni1 O5 91.86(8) . .
N1 Ni1 O5 176.51(9) . .
N2 Ni1 O5 94.71(9) . .
O1 Ni1 O6 88.31(9) . .
N1 Ni1 O6 91.37(9) . .
N2 Ni1 O6 93.16(9) . .
O5 Ni1 O6 87.53(8) . .
O1 Ni1 O4 86.99(9) . .
N1 Ni1 O4 91.77(9) . .
N2 Ni1 O4 91.85(9) . .
O5 Ni1 O4 89.60(8) . .
O6 Ni1 O4 174.41(8) . .
C2 O1 Ni1 127.95(19) . .
Ni1 O4 H101 120.1 . .
Ni1 O4 H102 96.9 . .
H101 O4 H102 113.0 . .
Ni1 O5 H103 117.7 . .
Ni1 O5 H104 110.9 . .
H103 O5 H104 118.5 . .
Ni1 O6 H105 107.3 . .
Ni1 O6 H106 115.3 . .
H105 O6 H106 109.4 . .
C7 N1 C9 118.2(3) . .
C7 N1 Ni1 127.0(2) . .
C9 N1 Ni1 114.7(2) . .
C10 N2 C14 119.3(3) . .
C10 N2 Ni1 114.9(2) . .
C14 N2 Ni1 125.8(2) . .
C6 C1 C2 118.0(3) . .
C6 C1 C7 117.2(3) . .
C2 C1 C7 124.9(3) . .
O1 C2 C3 118.9(3) . .
O1 C2 C1 123.4(3) . .
C3 C2 C1 117.8(3) . .
C4 C3 C2 122.0(3) . .
C4 C3 H3 119.0 . .
C2 C3 H3 119.0 . .
C3 C4 C5 121.4(3) . .
C3 C4 H4A 119.3 . .
C5 C4 H4A 119.3 . .
C6 C5 C4 117.7(3) . .
C6 C5 C8 123.1(3) . .
C4 C5 C8 119.2(3) . .
C5 C6 C1 123.1(3) . .
C5 C6 H6A 118.4 . .
C1 C6 H6A 118.4 . .
N1 C7 C1 125.3(3) . .
N1 C7 H7 117.4 . .
C1 C7 H7 117.4 . .
O2 C8 O3 123.7(3) . .
O2 C8 C5 117.3(3) . .
O3 C8 C5 119.0(3) . .
N1 C9 C10 111.1(3) . .
N1 C9 H9A 109.4 . .
C10 C9 H9A 109.4 . .
N1 C9 H9B 109.4 . .
C10 C9 H9B 109.4 . .
H9A C9 H9B 108.0 . .
N2 C10 C11 121.2(3) . .
N2 C10 C9 117.1(3) . .
C11 C10 C9 121.8(3) . .
C12 C11 C10 119.2(3) . .
C12 C11 H11 120.4 . .
C10 C11 H11 120.4 . .
C11 C12 C13 119.6(3) . .
C11 C12 H12 120.2 . .
C13 C12 H12 120.2 . .
C12 C13 C14 118.4(3) . .
C12 C13 H13 120.8 . .
C14 C13 H13 120.8 . .
N2 C14 C13 122.4(3) . .
N2 C14 H14 118.8 . .
C13 C14 H14 118.8 . .

loop_
_geom_bond_atom_site_label_1
_geom_bond_atom_site_label_2
_geom_bond_distance
_geom_bond_site_symmetry_2
Ni1 O1 1.999(2) .
Ni1 N1 2.006(2) .
Ni1 N2 2.052(3) .
Ni1 O5 2.063(2) .
Ni1 O6 2.109(2) .
Ni1 O4 2.115(2) .
O1 C2 1.307(3) .
O2 C8 1.247(4) .
O3 C8 1.271(4) .
O4 H101 0.8242 .
O4 H102 0.8174 .
O5 H103 0.8118 .
O5 H104 0.8156 .
O6 H105 0.8251 .
O6 H106 0.8281 .
N1 C7 1.280(4) .
N1 C9 1.468(4) .
N2 C10 1.340(4) .
N2 C14 1.344(4) .
C1 C6 1.415(4) .
C1 C2 1.441(4) .
C1 C7 1.448(4) .
C2 C3 1.409(4) .
C3 C4 1.368(4) .
C3 H3 0.9300 .
C4 C5 1.407(4) .
C4 H4A 0.9300 .
C5 C6 1.380(4) .
C5 C8 1.498(4) .
C6 H6A 0.9300 .
C7 H7 0.9300 .
C9 C10 1.518(5) .
C9 H9A 0.9700 .
C9 H9B 0.9700 .
C10 C11 1.390(4) .
C11 C12 1.379(5) .
C11 H11 0.9300 .
C12 C13 1.379(5) .
C12 H12 0.9300 .
C13 C14 1.381(5) .
C13 H13 0.9300 .
C14 H14 0.9300 .
